data_7014800
loop_
_publ_author_name
'Hickey, James L.'
'Crouch, Peter J.'
'Mey, Sithorn'
'Caragounis, Aphrodite'
'White, Jonathan M.'
'White, Anthony R.'
'Donnelly, Paul S.'

_publ_section_title
;
 Copper(II) complexes of hybrid hydroxyquinoline-thiosemicarbazone
 ligands: GSK3\b inhibition due to intracellular delivery of copper.
;
_journal_issue 6
_journal_name_full 'Dalton transactions (Cambridge, England : 2003)'
_journal_page_first 1338
_journal_page_last 1347
_journal_paper_doi 10.1039/c0dt01176b
_journal_volume 40
_journal_year 2011
_chemical_formula_sum 'C13 H14 Cu N4 O2 S'
_chemical_formula_weight 353.88
_chemical_name_systematic
;
?
;
_space_group_IT_number 2
_symmetry_cell_setting triclinic
_symmetry_space_group_name_Hall '-P 1'
_symmetry_space_group_name_H-M 'P -1'
_atom_sites_solution_hydrogens geom
_atom_sites_solution_primary direct
_atom_sites_solution_secondary difmap
_audit_creation_method SHELXL-97
_cell_angle_alpha 91.711(9)
_cell_angle_beta 90.001(8)
_cell_angle_gamma 111.220(9)
_cell_formula_units_Z 2
_cell_length_a 7.9196(7)
_cell_length_b 9.5097(10)
_cell_length_c 10.0744(11)
_cell_measurement_reflns_used 2977
_cell_measurement_temperature 130(2)
_cell_measurement_theta_max 73.3400
_cell_measurement_theta_min 4.3873
_cell_volume 706.93(13)
_computing_cell_refinement
;
CrysAlisPro, Oxford Diffraction Ltd.,
Version 1.171.33.55 (release 05-01-2010 CrysAlis171 .NET)
(compiled Jan 5 2010,16:28:46)
;
_computing_data_collection
;
CrysAlisPro, Oxford Diffraction Ltd.,
Version 1.171.33.55 (release 05-01-2010 CrysAlis171 .NET)
(compiled Jan 5 2010,16:28:46)
;
_computing_data_reduction
;
CrysAlisPro, Oxford Diffraction Ltd.,
Version 1.171.33.55 (release 05-01-2010 CrysAlis171 .NET)
(compiled Jan 5 2010,16:28:46)
;
_computing_structure_refinement 'SHELXL-97 (Sheldrick, 1997)'
_diffrn_ambient_temperature 130(2)
_diffrn_measured_fraction_theta_full 0.962
_diffrn_measured_fraction_theta_max 0.962
_diffrn_measurement_device_type 'Xcalibur, Sapphire3'
_diffrn_measurement_method '\w scans'
_diffrn_radiation_monochromator graphite
_diffrn_radiation_source 'Enhance (Cu) X-ray Source'
_diffrn_radiation_type CuK\a
_diffrn_radiation_wavelength 1.54184
_diffrn_reflns_av_R_equivalents 0.0333
_diffrn_reflns_av_sigmaI/netI 0.0387
_diffrn_reflns_limit_h_max 9
_diffrn_reflns_limit_h_min -9
_diffrn_reflns_limit_k_max 11
_diffrn_reflns_limit_k_min -9
_diffrn_reflns_limit_l_max 11
_diffrn_reflns_limit_l_min -12
_diffrn_reflns_number 4732
_diffrn_reflns_theta_full 73.50
_diffrn_reflns_theta_max 73.50
_diffrn_reflns_theta_min 4.39
_exptl_absorpt_coefficient_mu 3.655
_exptl_absorpt_correction_T_max 0.930
_exptl_absorpt_correction_T_min 0.000
_exptl_absorpt_correction_type gaussian
_exptl_absorpt_process_details
;
CrysAlisPro, Oxford Diffraction Ltd.,
Version 1.171.33.55 (release 05-01-2010 CrysAlis171 .NET)
(compiled Jan 5 2010,16:28:46)
Numerical absorption correction based on gaussian integration over
a multifaceted crystal model
;
_exptl_crystal_colour black
_exptl_crystal_density_diffrn 1.663
_exptl_crystal_density_method 'not measured'
_exptl_crystal_description plate
_exptl_crystal_F_000 362
_exptl_crystal_size_max 0.2006
_exptl_crystal_size_mid 0.1135
_exptl_crystal_size_min 0.0200
_refine_diff_density_max 0.595
_refine_diff_density_min -0.849
_refine_diff_density_rms 0.119
_refine_ls_extinction_method none
_refine_ls_goodness_of_fit_ref 1.144
_refine_ls_hydrogen_treatment mixed
_refine_ls_matrix_type full
_refine_ls_number_parameters 196
_refine_ls_number_reflns 2735
_refine_ls_number_restraints 1
_refine_ls_restrained_S_all 1.143
_refine_ls_R_factor_all 0.0639
_refine_ls_R_factor_gt 0.0488
_refine_ls_shift/su_max 0.000
_refine_ls_shift/su_mean 0.000
_refine_ls_structure_factor_coef Fsqd
_refine_ls_weighting_details 'calc w=1/[\s^2^(Fo^2^)+(0.0823P)^2^+1.1077P] where P=(Fo^2^+2Fc^2^)/3'
_refine_ls_weighting_scheme calc
_refine_ls_wR_factor_gt 0.1339
_refine_ls_wR_factor_ref 0.1599
_reflns_number_gt 2185
_reflns_number_total 2735
_reflns_threshold_expression >2sigma(I)
_cod_data_source_file C0DT01176B.TXT
_cod_data_source_block jmwpd139a
_cod_original_cell_volume 706.93(12)
_cod_database_code 7014800

loop_
_symmetry_equiv_pos_as_xyz
'x, y, z'
'-x, -y, -z'

loop_
_atom_site_label
_atom_site_type_symbol
_atom_site_fract_x
_atom_site_fract_y
_atom_site_fract_z
_atom_site_U_iso_or_equiv
_atom_site_adp_type
_atom_site_occupancy
_atom_site_symmetry_multiplicity
_atom_site_calc_flag
_atom_site_refinement_flags
_atom_site_disorder_assembly
_atom_site_disorder_group
C1 C 1.2232(6) 0.5354(5) 0.2563(5) 0.0321(9) Uani 1 1 d . . .
C2 C 1.3518(6) 0.4898(5) 0.3220(4) 0.0327(9) Uani 1 1 d . . .
H2 H 1.4736 0.5302 0.2997 0.039 Uiso 1 1 calc R . .
C3 C 1.2945(6) 0.3849(5) 0.4195(4) 0.0330(9) Uani 1 1 d . . .
H3 H 1.3794 0.3554 0.4629 0.040 Uiso 1 1 calc R . .
C4 C 1.1108(6) 0.3208(5) 0.4555(4) 0.0324(9) Uani 1 1 d . . .
C5 C 0.9903(6) 0.3719(5) 0.3854(4) 0.0318(9) Uani 1 1 d . . .
C6 C 0.8000(6) 0.3188(5) 0.4019(4) 0.0300(9) Uani 1 1 d . . .
C7 C 0.7308(6) 0.2080(5) 0.4933(5) 0.0352(10) Uani 1 1 d . . .
H7 H 0.6067 0.1680 0.5078 0.042 Uiso 1 1 calc R . .
C8 C 0.8483(7) 0.1546(5) 0.5655(5) 0.0378(10) Uani 1 1 d . . .
H8 H 0.7980 0.0796 0.6264 0.045 Uiso 1 1 calc R . .
C9 C 1.0330(7) 0.2087(5) 0.5496(5) 0.0363(10) Uani 1 1 d . . .
H9 H 1.1057 0.1720 0.5999 0.044 Uiso 1 1 calc R . .
C10 C 1.2475(6) 0.6404(5) 0.1482(4) 0.0318(9) Uani 1 1 d . . .
H10 H 1.3593 0.6920 0.1107 0.038 Uiso 1 1 calc R . .
C11 C 0.9282(6) 0.7391(5) -0.0167(4) 0.0328(9) Uani 1 1 d . . .
C12 C 1.0551(6) 0.9340(6) -0.1806(5) 0.0397(11) Uani 1 1 d . . .
H12A H 1.0086 0.9862 -0.2426 0.060 Uiso 1 1 calc R . .
H12B H 1.1209 0.8814 -0.2277 0.060 Uiso 1 1 calc R . .
H12C H 1.1344 1.0055 -0.1179 0.060 Uiso 1 1 calc R . .
C13 C 0.4698(7) 0.0533(6) 0.1687(6) 0.0490(13) Uani 1 1 d . . .
H13A H 0.5696 0.1081 0.1138 0.073 Uiso 1 1 calc R . .
H13B H 0.3756 -0.0173 0.1145 0.073 Uiso 1 1 calc R . .
H13C H 0.5100 -0.0002 0.2334 0.073 Uiso 1 1 calc R . .
O1 O 0.7051(4) 0.3772(4) 0.3247(3) 0.0335(7) Uani 1 1 d . . .
O2 O 0.4025(4) 0.1553(4) 0.2342(4) 0.0414(8) Uani 1 1 d D . .
S1 S 0.72910(14) 0.62798(13) 0.06489(11) 0.0332(3) Uani 1 1 d . . .
Cu1 Cu 0.87265(8) 0.52763(7) 0.20088(6) 0.0298(2) Uani 1 1 d . . .
N1 N 1.0505(5) 0.4745(4) 0.2919(4) 0.0285(7) Uani 1 1 d . . .
N2 N 1.0982(5) 0.6545(4) 0.1096(4) 0.0315(8) Uani 1 1 d . . .
N3 N 1.0962(5) 0.7447(4) 0.0073(4) 0.0323(8) Uani 1 1 d . . .
N4 N 0.9061(5) 0.8268(4) -0.1109(4) 0.0354(8) Uani 1 1 d . . .
H4 H 0.7977 0.8193 -0.1313 0.042 Uiso 1 1 calc R . .
H H 0.501(7) 0.231(7) 0.250(10) 0.12(3) Uiso 1 1 d D . .

loop_
_atom_site_aniso_label
_atom_site_aniso_U_11
_atom_site_aniso_U_22
_atom_site_aniso_U_33
_atom_site_aniso_U_23
_atom_site_aniso_U_13
_atom_site_aniso_U_12
C1 0.0246(19) 0.035(2) 0.036(2) 0.0042(19) -0.0030(17) 0.0100(17)
C2 0.026(2) 0.038(2) 0.034(2) 0.0033(19) -0.0007(17) 0.0119(18)
C3 0.033(2) 0.038(2) 0.031(2) 0.0019(19) -0.0045(17) 0.0177(19)
C4 0.033(2) 0.037(2) 0.030(2) 0.0052(18) -0.0022(17) 0.0157(18)
C5 0.031(2) 0.036(2) 0.028(2) 0.0012(19) -0.0022(17) 0.0130(18)
C6 0.033(2) 0.035(2) 0.025(2) 0.0018(17) 0.0004(16) 0.0161(18)
C7 0.028(2) 0.042(3) 0.035(2) 0.006(2) 0.0036(18) 0.0115(19)
C8 0.044(2) 0.039(3) 0.034(2) 0.013(2) 0.0043(19) 0.019(2)
C9 0.041(2) 0.040(3) 0.034(2) 0.010(2) 0.0022(19) 0.021(2)
C10 0.0236(19) 0.034(2) 0.035(2) 0.0059(19) -0.0006(16) 0.0069(17)
C11 0.033(2) 0.039(2) 0.028(2) 0.0056(19) -0.0020(17) 0.0148(19)
C12 0.036(2) 0.045(3) 0.038(2) 0.015(2) 0.0001(19) 0.014(2)
C13 0.036(3) 0.050(3) 0.057(3) -0.003(3) 0.004(2) 0.011(2)
O1 0.0276(15) 0.0410(17) 0.0345(16) 0.0111(14) 0.0023(12) 0.0149(13)
O2 0.0322(17) 0.046(2) 0.049(2) 0.0058(16) -0.0020(15) 0.0171(15)
S1 0.0257(5) 0.0403(6) 0.0354(6) 0.0115(5) -0.0006(4) 0.0135(4)
Cu1 0.0248(3) 0.0363(4) 0.0300(4) 0.0086(3) -0.0002(2) 0.0125(3)
N1 0.0240(16) 0.0288(18) 0.0332(18) 0.0028(15) -0.0034(14) 0.0101(14)
N2 0.0262(17) 0.037(2) 0.0310(18) 0.0095(16) 0.0002(14) 0.0108(15)
N3 0.0277(17) 0.037(2) 0.0318(19) 0.0106(16) 0.0001(14) 0.0101(15)
N4 0.0317(18) 0.043(2) 0.0342(19) 0.0109(17) -0.0020(15) 0.0165(17)

loop_
_atom_type_symbol
_atom_type_description
_atom_type_scat_dispersion_real
_atom_type_scat_dispersion_imag
_atom_type_scat_source
C C 0.0181 0.0091 'International Tables Vol C Tables 4.2.6.8 and 6.1.1.4'
H H 0.0000 0.0000 'International Tables Vol C Tables 4.2.6.8 and 6.1.1.4'
O O 0.0492 0.0322 'International Tables Vol C Tables 4.2.6.8 and 6.1.1.4'
S S 0.3331 0.5567 'International Tables Vol C Tables 4.2.6.8 and 6.1.1.4'
Cu Cu -1.9646 0.5888 'International Tables Vol C Tables 4.2.6.8 and 6.1.1.4'
N N 0.0311 0.0180 'International Tables Vol C Tables 4.2.6.8 and 6.1.1.4'

loop_
_geom_angle_atom_site_label_1
_geom_angle_atom_site_label_2
_geom_angle_atom_site_label_3
_geom_angle
_geom_angle_site_symmetry_1
_geom_angle_site_symmetry_3
_geom_angle_publ_flag
N1 C1 C2 118.2(4) . . ?
N1 C1 C10 111.9(4) . . ?
C2 C1 C10 129.9(4) . . ?
C3 C2 C1 119.2(4) . . ?
C3 C2 H2 120.4 . . ?
C1 C2 H2 120.4 . . ?
C2 C3 C4 121.9(4) . . ?
C2 C3 H3 119.1 . . ?
C4 C3 H3 119.1 . . ?
C3 C4 C5 115.7(4) . . ?
C3 C4 C9 127.7(4) . . ?
C5 C4 C9 116.6(4) . . ?
N1 C5 C4 121.0(4) . . ?
N1 C5 C6 113.9(4) . . ?
C4 C5 C6 125.1(4) . . ?
O1 C6 C7 126.7(4) . . ?
O1 C6 C5 117.3(4) . . ?
C7 C6 C5 115.9(4) . . ?
C6 C7 C8 120.3(4) . . ?
C6 C7 H7 119.9 . . ?
C8 C7 H7 119.9 . . ?
C9 C8 C7 123.1(4) . . ?
C9 C8 H8 118.5 . . ?
C7 C8 H8 118.5 . . ?
C8 C9 C4 119.0(4) . . ?
C8 C9 H9 120.5 . . ?
C4 C9 H9 120.5 . . ?
N2 C10 C1 113.7(4) . . ?
N2 C10 H10 123.2 . . ?
C1 C10 H10 123.2 . . ?
N3 C11 N4 117.4(4) . . ?
N3 C11 S1 126.7(3) . . ?
N4 C11 S1 115.8(3) . . ?
N4 C12 H12A 109.5 . . ?
N4 C12 H12B 109.5 . . ?
H12A C12 H12B 109.5 . . ?
N4 C12 H12C 109.5 . . ?
H12A C12 H12C 109.5 . . ?
H12B C12 H12C 109.5 . . ?
O2 C13 H13A 109.5 . . ?
O2 C13 H13B 109.5 . . ?
H13A C13 H13B 109.5 . . ?
O2 C13 H13C 109.5 . . ?
H13A C13 H13C 109.5 . . ?
H13B C13 H13C 109.5 . . ?
C6 O1 Cu1 110.3(2) . . ?
C13 O2 H 101(7) . . ?
C11 S1 Cu1 94.36(14) . . ?
N1 Cu1 N2 78.98(15) . . ?
N1 Cu1 O1 81.89(14) . . ?
N2 Cu1 O1 160.86(13) . . ?
N1 Cu1 S1 164.66(12) . . ?
N2 Cu1 S1 85.68(11) . . ?
O1 Cu1 S1 113.45(9) . . ?
C1 N1 C5 124.1(4) . . ?
C1 N1 Cu1 119.2(3) . . ?
C5 N1 Cu1 116.6(3) . . ?
C10 N2 N3 121.2(4) . . ?
C10 N2 Cu1 116.2(3) . . ?
N3 N2 Cu1 122.5(3) . . ?
C11 N3 N2 110.7(4) . . ?
C11 N4 C12 123.5(4) . . ?
C11 N4 H4 118.3 . . ?
C12 N4 H4 118.3 . . ?

loop_
_geom_bond_atom_site_label_1
_geom_bond_atom_site_label_2
_geom_bond_distance
_geom_bond_site_symmetry_2
_geom_bond_publ_flag
C1 N1 1.332(5) . ?
C1 C2 1.414(6) . ?
C1 C10 1.465(6) . ?
C2 C3 1.377(6) . ?
C2 H2 0.9300 . ?
C3 C4 1.411(6) . ?
C3 H3 0.9300 . ?
C4 C5 1.414(6) . ?
C4 C9 1.414(6) . ?
C5 N1 1.336(6) . ?
C5 C6 1.418(6) . ?
C6 O1 1.344(5) . ?
C6 C7 1.378(6) . ?
C7 C8 1.420(6) . ?
C7 H7 0.9300 . ?
C8 C9 1.375(7) . ?
C8 H8 0.9300 . ?
C9 H9 0.9300 . ?
C10 N2 1.298(5) . ?
C10 H10 0.9300 . ?
C11 N3 1.334(6) . ?
C11 N4 1.334(6) . ?
C11 S1 1.767(5) . ?
C12 N4 1.448(6) . ?
C12 H12A 0.9600 . ?
C12 H12B 0.9600 . ?
C12 H12C 0.9600 . ?
C13 O2 1.413(6) . ?
C13 H13A 0.9600 . ?
C13 H13B 0.9600 . ?
C13 H13C 0.9600 . ?
O1 Cu1 2.024(3) . ?
O2 H 0.86(7) . ?
S1 Cu1 2.2234(11) . ?
Cu1 N1 1.903(3) . ?
Cu1 N2 1.999(4) . ?
N2 N3 1.364(5) . ?
N4 H4 0.8600 . ?

loop_
_geom_torsion_atom_site_label_1
_geom_torsion_atom_site_label_2
_geom_torsion_atom_site_label_3
_geom_torsion_atom_site_label_4
_geom_torsion
_geom_torsion_site_symmetry_1
_geom_torsion_site_symmetry_2
_geom_torsion_site_symmetry_3
_geom_torsion_site_symmetry_4
_geom_torsion_publ_flag
N1 C1 C2 C3 0.1(7) . . . . ?
C10 C1 C2 C3 -178.1(5) . . . . ?
C1 C2 C3 C4 0.3(7) . . . . ?
C2 C3 C4 C5 -0.3(7) . . . . ?
C2 C3 C4 C9 177.4(5) . . . . ?
C3 C4 C5 N1 -0.1(7) . . . . ?
C9 C4 C5 N1 -178.1(4) . . . . ?
C3 C4 C5 C6 177.6(4) . . . . ?
C9 C4 C5 C6 -0.4(7) . . . . ?
N1 C5 C6 O1 -0.5(6) . . . . ?
C4 C5 C6 O1 -178.4(4) . . . . ?
N1 C5 C6 C7 177.3(4) . . . . ?
C4 C5 C6 C7 -0.5(7) . . . . ?
O1 C6 C7 C8 178.2(4) . . . . ?
C5 C6 C7 C8 0.7(7) . . . . ?
C6 C7 C8 C9 0.2(8) . . . . ?
C7 C8 C9 C4 -1.2(8) . . . . ?
C3 C4 C9 C8 -176.5(5) . . . . ?
C5 C4 C9 C8 1.2(7) . . . . ?
N1 C1 C10 N2 0.6(6) . . . . ?
C2 C1 C10 N2 178.9(5) . . . . ?
C7 C6 O1 Cu1 -176.6(4) . . . . ?
C5 C6 O1 Cu1 0.9(5) . . . . ?
N3 C11 S1 Cu1 0.8(4) . . . . ?
N4 C11 S1 Cu1 -178.5(4) . . . . ?
C6 O1 Cu1 N1 -0.8(3) . . . . ?
C6 O1 Cu1 N2 1.4(6) . . . . ?
C6 O1 Cu1 S1 178.8(3) . . . . ?
C11 S1 Cu1 N1 -0.4(5) . . . . ?
C11 S1 Cu1 N2 0.42(18) . . . . ?
C11 S1 Cu1 O1 -178.72(18) . . . . ?
C2 C1 N1 C5 -0.5(7) . . . . ?
C10 C1 N1 C5 178.0(4) . . . . ?
C2 C1 N1 Cu1 -177.7(3) . . . . ?
C10 C1 N1 Cu1 0.8(5) . . . . ?
C4 C5 N1 C1 0.5(7) . . . . ?
C6 C5 N1 C1 -177.4(4) . . . . ?
C4 C5 N1 Cu1 177.7(3) . . . . ?
C6 C5 N1 Cu1 -0.2(5) . . . . ?
N2 Cu1 N1 C1 -1.4(3) . . . . ?
O1 Cu1 N1 C1 177.9(4) . . . . ?
S1 Cu1 N1 C1 -0.5(7) . . . . ?
N2 Cu1 N1 C5 -178.7(4) . . . . ?
O1 Cu1 N1 C5 0.5(3) . . . . ?
S1 Cu1 N1 C5 -177.9(3) . . . . ?
C1 C10 N2 N3 -178.2(4) . . . . ?
C1 C10 N2 Cu1 -1.8(5) . . . . ?
N1 Cu1 N2 C10 1.7(3) . . . . ?
O1 Cu1 N2 C10 -0.4(7) . . . . ?
S1 Cu1 N2 C10 -178.0(3) . . . . ?
N1 Cu1 N2 N3 178.1(4) . . . . ?
O1 Cu1 N2 N3 175.9(4) . . . . ?
S1 Cu1 N2 N3 -1.7(3) . . . . ?
N4 C11 N3 N2 177.3(4) . . . . ?
S1 C11 N3 N2 -2.0(6) . . . . ?
C10 N2 N3 C11 178.6(4) . . . . ?
Cu1 N2 N3 C11 2.4(5) . . . . ?
N3 C11 N4 C12 -4.5(7) . . . . ?
S1 C11 N4 C12 174.9(4) . . . . ?
